data_2203534
loop_
_publ_author_name
'Parvez, Masood'
'Ahmed, Sajjad'
'Ali, Saqib'
'Bhatti, Moazzam H.'
'Mazhar, Muhammad'

_publ_section_title
;
 Polymeric [2-(<i>N</i>-maleoyl)-2-methylpropionato]trimethyltin(IV)
;
_journal_issue 5
_journal_name_full 'Acta Crystallographica Section E'
_journal_page_first m554
_journal_page_last m556
_journal_paper_doi 10.1107/S1600536804007974
_journal_volume 60
_journal_year 2004
_chemical_formula_iupac '[Sn (C8 H8 N O4) (C H3)3]'
_chemical_formula_moiety '[Sn(CH~3~)~3~(C~8~H~8~NO~4~)]'
_chemical_formula_sum 'C11 H17 N O4 Sn'
_chemical_formula_weight 345.95
_chemical_name_common
;
Trimethyltin(IV)2-(N-maleoyl)-2-methylpropionate
;
_chemical_name_systematic
;
Trimethyltin(IV)2-(N-maleoyl)-2-methylpropionate
;
_space_group_IT_number 14
_symmetry_cell_setting monoclinic
_symmetry_space_group_name_Hall '-P 2ybc'
_symmetry_space_group_name_H-M 'P 1 21/c 1'
_atom_sites_solution_hydrogens geom
_atom_sites_solution_primary direct
_atom_sites_solution_secondary difmap
_cell_angle_alpha 90.00
_cell_angle_beta 102.442(13)
_cell_angle_gamma 90.00
_cell_formula_units_Z 8
_cell_length_a 21.738(5)
_cell_length_b 9.700(2)
_cell_length_c 13.447(3)
_cell_measurement_reflns_used 11788
_cell_measurement_temperature 173(2)
_cell_measurement_theta_max 27.5
_cell_measurement_theta_min 3.4
_cell_volume 2768.8(11)
_computing_cell_refinement 'HKL DENZO (Otwinowski & Minor, 1997)'
_computing_data_collection 'COLLECT (Hooft, 1998)'
_computing_data_reduction 'SCALEPACK (Otwinowski & Minor, 1997)'
_computing_molecular_graphics 'ORTEPII (Johnson, 1976)'
_computing_publication_material SHELXL97
_computing_structure_refinement 'SHELXL97 (Sheldrick, 1997)'
_computing_structure_solution 'SAPI91 (Fan, 1991)'
_diffrn_ambient_temperature 173(2)
_diffrn_measured_fraction_theta_full 0.996
_diffrn_measured_fraction_theta_max 0.996
_diffrn_measurement_device_type 'Nonius KappaCCD diffractometer'
_diffrn_measurement_method ' \w and \f '
_diffrn_radiation_monochromator graphite
_diffrn_radiation_source 'fine-focus sealed tube'
_diffrn_radiation_type MoK\a
_diffrn_radiation_wavelength 0.71073
_diffrn_reflns_av_R_equivalents 0.055
_diffrn_reflns_av_sigmaI/netI 0.081
_diffrn_reflns_limit_h_max 28
_diffrn_reflns_limit_h_min -28
_diffrn_reflns_limit_k_max 12
_diffrn_reflns_limit_k_min -12
_diffrn_reflns_limit_l_max 17
_diffrn_reflns_limit_l_min -17
_diffrn_reflns_number 11788
_diffrn_reflns_theta_full 27.5
_diffrn_reflns_theta_max 27.5
_diffrn_reflns_theta_min 3.4
_diffrn_standards_decay_% ' < 0.1 '
_diffrn_standards_interval_count 0
_exptl_absorpt_coefficient_mu 1.85
_exptl_absorpt_correction_T_max 0.761
_exptl_absorpt_correction_T_min 0.725
_exptl_absorpt_correction_type multi-scan
_exptl_absorpt_process_details '(SORTAV; Blessing, 1997)'
_exptl_crystal_colour colorless
_exptl_crystal_density_diffrn 1.660
_exptl_crystal_density_meas ?
_exptl_crystal_density_method .
_exptl_crystal_description block
_exptl_crystal_F_000 1376
_exptl_crystal_size_max 0.18
_exptl_crystal_size_mid 0.15
_exptl_crystal_size_min 0.15
_refine_diff_density_max 0.85
_refine_diff_density_min -0.81
_refine_ls_extinction_method none
_refine_ls_goodness_of_fit_ref 0.96
_refine_ls_hydrogen_treatment constr
_refine_ls_matrix_type full
_refine_ls_number_parameters 307
_refine_ls_number_reflns 6332
_refine_ls_number_restraints 0
_refine_ls_restrained_S_all 0.96
_refine_ls_R_factor_all 0.076
_refine_ls_R_factor_gt 0.039
_refine_ls_shift/su_max 0.001
_refine_ls_shift/su_mean 0.00
_refine_ls_structure_factor_coef Fsqd
_refine_ls_weighting_details 'calc w = 1/[\s^2^(Fo^2^)+(0.026P)^2^] where P = (Fo^2^+2Fc^2^)/3'
_refine_ls_weighting_scheme calc
_refine_ls_wR_factor_gt 0.070
_refine_ls_wR_factor_ref 0.081
_reflns_number_gt 4188
_reflns_number_total 6332
_reflns_threshold_expression I>2\s(I)
_cod_data_source_file ac6093.cif
_cod_data_source_block I
_cod_depositor_comments
;
The following automatic conversions were performed:
'_symmetry_cell_setting' value 'Monoclinic' changed to 'monoclinic'
according to '/home/saulius/struct/CIF-dictionaries/cif_core.dic'
dictionary named 'cif_core.dic' version 2.4.1 from 2010-06-29.

Automatic conversion script
Id: cif_fix_enum 1527 2010-12-29 10:47:43Z saulius 

The following automatic conversions were performed:

'_symmetry_cell_setting' value 'Monoclinic' changed to 'monoclinic'
according to /home/saulius/struct/CIF-dictionaries/cif_core.dic
dictionary named 'cif_core.dic' version 2.4.1 from 2010-06-29.

Automatic conversion script
Id: cif_fix_values 1715 2011-07-08 13:25:40Z adriana 
;
_cod_original_sg_symbol_H-M 'P 21/c'
_cod_database_code 2203534
_cod_database_fobs_code 2203534

loop_
_symmetry_equiv_pos_as_xyz
'x, y, z'
'-x, y+1/2, -z+1/2'
'-x, -y, -z'
'x, -y-1/2, z-1/2'

loop_
_atom_site_label
_atom_site_fract_x
_atom_site_fract_y
_atom_site_fract_z
_atom_site_U_iso_or_equiv
_atom_site_adp_type
_atom_site_calc_flag
_atom_site_refinement_flags
_atom_site_occupancy
_atom_site_type_symbol
Sn1 0.477587(11) 1.09138(3) 0.20148(2) 0.02330(9) Uani d . 1 Sn
O1 0.40017(11) 0.9629(3) 0.1353(2) 0.0267(7) Uani d . 1 O
O2 0.44006(11) 0.7749(3) 0.2216(2) 0.0327(7) Uani d . 1 O
O3 0.31989(13) 0.9251(3) 0.2794(2) 0.0391(8) Uani d . 1 O
O4 0.20732(13) 0.7736(3) -0.0259(3) 0.0581(10) Uani d . 1 O
N1 0.28187(14) 0.8425(3) 0.1165(3) 0.0270(8) Uani d . 1 N
C1 0.46890(18) 1.0801(4) 0.3552(3) 0.0293(10) Uani d . 1 C
H1A 0.5100 1.0589 0.3989 0.044 Uiso calc R 1 H
H1B 0.4388 1.0075 0.3623 0.044 Uiso calc R 1 H
H1C 0.4538 1.1688 0.3756 0.044 Uiso calc R 1 H
C2 0.54781(17) 0.9871(4) 0.1436(3) 0.0344(11) Uani d . 1 C
H2A 0.5278 0.9291 0.0860 0.052 Uiso calc R 1 H
H2B 0.5728 0.9293 0.1971 0.052 Uiso calc R 1 H
H2C 0.5753 1.0547 0.1208 0.052 Uiso calc R 1 H
C3 0.43501(17) 1.2571(4) 0.1090(3) 0.0347(11) Uani d . 1 C
H3A 0.4178 1.2234 0.0399 0.052 Uiso calc R 1 H
H3B 0.4666 1.3284 0.1067 0.052 Uiso calc R 1 H
H3C 0.4010 1.2960 0.1376 0.052 Uiso calc R 1 H
C4 0.39788(17) 0.8360(4) 0.1629(3) 0.0247(9) Uani d . 1 C
C5 0.33779(17) 0.7603(4) 0.1066(3) 0.0280(10) Uani d . 1 C
C6 0.33220(19) 0.6169(4) 0.1509(4) 0.0482(14) Uani d . 1 C
H6A 0.3278 0.6256 0.2216 0.072 Uiso calc R 1 H
H6B 0.3701 0.5633 0.1487 0.072 Uiso calc R 1 H
H6C 0.2951 0.5700 0.1108 0.072 Uiso calc R 1 H
C7 0.3432(2) 0.7531(5) -0.0049(3) 0.0512(14) Uani d . 1 C
H7A 0.3386 0.8458 -0.0345 0.077 Uiso calc R 1 H
H7B 0.3099 0.6933 -0.0428 0.077 Uiso calc R 1 H
H7C 0.3845 0.7155 -0.0088 0.077 Uiso calc R 1 H
C8 0.27819(18) 0.9166(4) 0.2049(3) 0.0305(10) Uani d . 1 C
C9 0.21281(18) 0.9710(4) 0.1881(4) 0.0376(11) Uani d . 1 C
H9 0.1969 1.0288 0.2337 0.045 Uiso calc R 1 H
C10 0.18064(19) 0.9258(4) 0.0997(4) 0.0394(12) Uani d . 1 C
H10 0.1378 0.9465 0.0711 0.047 Uiso calc R 1 H
C11 0.2216(2) 0.8384(5) 0.0524(4) 0.0378(12) Uani d . 1 C
Sn2 0.030662(11) 0.08059(3) 0.27622(2) 0.02180(9) Uani d . 1 Sn
O5 0.10630(11) 0.2101(3) 0.2496(2) 0.0275(7) Uani d . 1 O
O6 0.04816(11) 0.3988(2) 0.2055(2) 0.0268(7) Uani d . 1 O
O7 0.28836(12) 0.2866(3) 0.1911(2) 0.0393(8) Uani d . 1 O
O8 0.16758(12) 0.3893(3) 0.4203(2) 0.0379(8) Uani d . 1 O
N2 0.21347(13) 0.3533(3) 0.2827(2) 0.0221(7) Uani d . 1 N
C12 0.00419(17) 0.1993(4) 0.3936(3) 0.0277(10) Uani d . 1 C
H12A 0.0395 0.2581 0.4260 0.042 Uiso calc R 1 H
H12B -0.0069 0.1373 0.4446 0.042 Uiso calc R 1 H
H12C -0.0322 0.2570 0.3642 0.042 Uiso calc R 1 H
C13 0.09606(17) -0.0753(4) 0.3378(3) 0.0338(11) Uani d . 1 C
H13A 0.1361 -0.0327 0.3711 0.051 Uiso calc R 1 H
H13B 0.1029 -0.1360 0.2829 0.051 Uiso calc R 1 H
H13C 0.0794 -0.1292 0.3877 0.051 Uiso calc R 1 H
C14 -0.01900(18) 0.0834(4) 0.1226(3) 0.0305(10) Uani d . 1 C
H14A -0.0410 0.1717 0.1078 0.046 Uiso calc R 1 H
H14B -0.0498 0.0080 0.1110 0.046 Uiso calc R 1 H
H14C 0.0107 0.0717 0.0778 0.046 Uiso calc R 1 H
C15 0.09923(17) 0.3367(4) 0.2247(3) 0.0212(9) Uani d . 1 C
C16 0.15965(16) 0.4097(4) 0.2076(3) 0.0214(9) Uani d . 1 C
C17 0.15709(17) 0.5653(4) 0.2204(3) 0.0316(10) Uani d . 1 C
H17A 0.1976 0.6057 0.2151 0.047 Uiso calc R 1 H
H17B 0.1485 0.5868 0.2873 0.047 Uiso calc R 1 H
H17C 0.1235 0.6036 0.1670 0.047 Uiso calc R 1 H
C18 0.16304(17) 0.3731(4) 0.0976(3) 0.0300(10) Uani d . 1 C
H18A 0.1681 0.2732 0.0918 0.045 Uiso calc R 1 H
H18B 0.1991 0.4203 0.0798 0.045 Uiso calc R 1 H
H18C 0.1241 0.4026 0.0510 0.045 Uiso calc R 1 H
C19 0.27049(17) 0.2961(4) 0.2692(3) 0.0281(10) Uani d . 1 C
C20 0.30426(19) 0.2533(5) 0.3726(3) 0.0420(12) Uani d . 1 C
H20 0.3443 0.2095 0.3878 0.050 Uiso calc R 1 H
C21 0.27103(18) 0.2844(5) 0.4397(3) 0.0410(12) Uani d . 1 C
H21 0.2830 0.2683 0.5109 0.049 Uiso calc R 1 H
C22 0.21117(19) 0.3495(4) 0.3854(3) 0.0302(10) Uani d . 1 C

loop_
_atom_site_aniso_label
_atom_site_aniso_U_11
_atom_site_aniso_U_22
_atom_site_aniso_U_33
_atom_site_aniso_U_12
_atom_site_aniso_U_13
_atom_site_aniso_U_23
Sn1 0.02313(15) 0.02085(16) 0.02611(18) -0.00095(12) 0.00574(12) 0.00049(13)
O1 0.0269(14) 0.0233(15) 0.0279(17) -0.0063(12) 0.0017(12) 0.0011(13)
O2 0.0240(14) 0.0279(16) 0.043(2) 0.0037(13) 0.0002(13) 0.0005(14)
O3 0.0357(16) 0.057(2) 0.0230(18) 0.0037(16) 0.0040(14) -0.0005(16)
O4 0.0416(19) 0.065(2) 0.056(3) -0.0039(18) -0.0152(17) -0.022(2)
N1 0.0197(16) 0.0294(19) 0.030(2) -0.0026(15) 0.0024(15) -0.0010(17)
C1 0.035(2) 0.028(2) 0.027(2) 0.000(2) 0.0106(19) -0.002(2)
C2 0.032(2) 0.034(3) 0.041(3) -0.001(2) 0.014(2) -0.003(2)
C3 0.036(2) 0.029(2) 0.036(3) 0.000(2) -0.001(2) 0.003(2)
C4 0.025(2) 0.020(2) 0.031(3) -0.0030(19) 0.0102(19) -0.0071(19)
C5 0.025(2) 0.026(2) 0.033(3) -0.0051(19) 0.0040(18) -0.003(2)
C6 0.031(2) 0.024(2) 0.085(4) -0.005(2) 0.002(3) 0.003(2)
C7 0.047(3) 0.064(3) 0.044(3) -0.006(3) 0.012(2) -0.025(3)
C8 0.032(2) 0.029(2) 0.034(3) 0.001(2) 0.013(2) 0.007(2)
C9 0.032(2) 0.035(3) 0.051(3) 0.005(2) 0.019(2) 0.009(2)
C10 0.027(2) 0.039(3) 0.051(3) 0.005(2) 0.006(2) 0.010(3)
C11 0.038(3) 0.033(3) 0.038(3) -0.010(2) -0.002(2) 0.008(2)
Sn2 0.02237(14) 0.01878(15) 0.02483(17) -0.00005(12) 0.00639(12) 0.00005(12)
O5 0.0239(14) 0.0179(15) 0.0431(19) 0.0002(12) 0.0125(13) 0.0054(13)
O6 0.0244(14) 0.0238(16) 0.0333(18) 0.0010(13) 0.0088(12) 0.0001(13)
O7 0.0306(15) 0.059(2) 0.0315(19) 0.0086(15) 0.0131(14) -0.0022(16)
O8 0.0377(16) 0.051(2) 0.0276(18) 0.0110(15) 0.0128(14) -0.0049(15)
N2 0.0203(16) 0.0252(18) 0.021(2) 0.0020(15) 0.0040(14) 0.0014(15)
C12 0.035(2) 0.021(2) 0.028(3) -0.0046(19) 0.0093(19) -0.0053(18)
C13 0.028(2) 0.029(2) 0.043(3) -0.001(2) 0.004(2) 0.007(2)
C14 0.037(2) 0.032(2) 0.021(2) -0.006(2) 0.0042(19) 0.003(2)
C15 0.022(2) 0.023(2) 0.019(2) -0.0024(18) 0.0053(17) -0.0041(18)
C16 0.0206(19) 0.022(2) 0.021(2) 0.0015(18) 0.0037(16) 0.0036(18)
C17 0.028(2) 0.022(2) 0.045(3) -0.0033(19) 0.008(2) 0.004(2)
C18 0.023(2) 0.043(3) 0.025(3) -0.0008(19) 0.0065(18) 0.006(2)
C19 0.0208(19) 0.035(3) 0.030(3) -0.0003(19) 0.0084(18) -0.001(2)
C20 0.026(2) 0.060(3) 0.037(3) 0.009(2) 0.000(2) 0.008(3)
C21 0.032(2) 0.064(3) 0.023(3) 0.008(2) -0.002(2) 0.006(2)
C22 0.030(2) 0.033(2) 0.029(3) 0.001(2) 0.009(2) 0.001(2)

loop_
_atom_type_symbol
_atom_type_description
_atom_type_scat_dispersion_real
_atom_type_scat_dispersion_imag
_atom_type_scat_source
C C 0.0033 0.0016 'International Tables Vol C Tables 4.2.6.8 and 6.1.1.4'
H H 0.0000 0.0000 'International Tables Vol C Tables 4.2.6.8 and 6.1.1.4'
N N 0.0061 0.0033 'International Tables Vol C Tables 4.2.6.8 and 6.1.1.4'
O O 0.0106 0.0060 'International Tables Vol C Tables 4.2.6.8 and 6.1.1.4'
Sn Sn -0.6537 1.4246 'International Tables Vol C Tables 4.2.6.8 and 6.1.1.4'

loop_
_geom_angle_atom_site_label_1
_geom_angle_atom_site_label_2
_geom_angle_atom_site_label_3
_geom_angle_site_symmetry_3
_geom_angle
_geom_angle_publ_flag
C2 Sn1 C3 . 113.90(17) y
C2 Sn1 C1 . 123.91(16) y
C3 Sn1 C1 . 119.48(16) y
C2 Sn1 O1 . 97.74(13) y
C3 Sn1 O1 . 89.59(12) y
C1 Sn1 O1 . 98.56(13) y
C2 Sn1 O2 2_655 89.08(13) y
C3 Sn1 O2 2_655 83.66(12) y
C1 Sn1 O2 2_655 81.03(12) y
O1 Sn1 O2 2_655 171.92(9) y
C4 O1 Sn1 . 121.0(2) y
C4 O2 Sn1 2_645 161.9(3) n
C8 N1 C11 . 108.5(3) y
C8 N1 C5 . 123.2(3) y
C11 N1 C5 . 127.1(4) y
Sn1 C1 H1A . 109.5 n
Sn1 C1 H1B . 109.5 n
H1A C1 H1B . 109.5 n
Sn1 C1 H1C . 109.5 n
H1A C1 H1C . 109.5 n
H1B C1 H1C . 109.5 n
Sn1 C2 H2A . 109.5 n
Sn1 C2 H2B . 109.5 n
H2A C2 H2B . 109.5 n
Sn1 C2 H2C . 109.5 n
H2A C2 H2C . 109.5 n
H2B C2 H2C . 109.5 n
Sn1 C3 H3A . 109.5 n
Sn1 C3 H3B . 109.5 n
H3A C3 H3B . 109.5 n
Sn1 C3 H3C . 109.5 n
H3A C3 H3C . 109.5 n
H3B C3 H3C . 109.5 n
O2 C4 O1 . 125.2(3) n
O2 C4 C5 . 121.4(3) n
O1 C4 C5 . 113.1(3) n
N1 C5 C6 . 108.6(3) n
N1 C5 C7 . 110.5(3) n
C6 C5 C7 . 111.7(4) n
N1 C5 C4 . 108.8(3) n
C6 C5 C4 . 111.7(3) n
C7 C5 C4 . 105.5(3) n
C5 C6 H6A . 109.5 n
C5 C6 H6B . 109.5 n
H6A C6 H6B . 109.5 n
C5 C6 H6C . 109.5 n
H6A C6 H6C . 109.5 n
H6B C6 H6C . 109.5 n
C5 C7 H7A . 109.5 n
C5 C7 H7B . 109.5 n
H7A C7 H7B . 109.5 n
C5 C7 H7C . 109.5 n
H7A C7 H7C . 109.5 n
H7B C7 H7C . 109.5 n
O3 C8 N1 . 124.8(4) n
O3 C8 C9 . 128.8(4) n
N1 C8 C9 . 106.3(3) n
C10 C9 C8 . 108.8(4) n
C10 C9 H9 . 125.6 n
C8 C9 H9 . 125.6 n
C9 C10 C11 . 109.2(4) n
C9 C10 H10 . 125.4 n
C11 C10 H10 . 125.4 n
O4 C11 N1 . 125.5(4) n
O4 C11 C10 . 127.7(4) n
N1 C11 C10 . 106.8(4) n
C14 Sn2 C13 . 123.32(16) y
C14 Sn2 C12 . 123.65(15) y
C13 Sn2 C12 . 111.22(17) y
C14 Sn2 O5 . 94.44(13) y
C13 Sn2 O5 . 90.53(13) y
C12 Sn2 O5 . 98.34(12) y
C14 Sn2 O6 2_545 83.62(12) y
C13 Sn2 O6 2_545 82.81(12) y
C12 Sn2 O6 2_545 90.47(12) y
O5 Sn2 O6 2_545 170.46(9) y
C15 O5 Sn2 . 123.5(2) y
C15 O6 Sn2 2 157.1(2) n
C22 N2 C19 . 109.8(3) y
C22 N2 C16 . 119.7(3) y
C19 N2 C16 . 130.5(3) y
Sn2 C12 H12A . 109.5 n
Sn2 C12 H12B . 109.5 n
H12A C12 H12B . 109.5 n
Sn2 C12 H12C . 109.5 n
H12A C12 H12C . 109.5 n
H12B C12 H12C . 109.5 n
Sn2 C13 H13A . 109.5 n
Sn2 C13 H13B . 109.5 n
H13A C13 H13B . 109.5 n
Sn2 C13 H13C . 109.5 n
H13A C13 H13C . 109.5 n
H13B C13 H13C . 109.5 n
Sn2 C14 H14A . 109.5 n
Sn2 C14 H14B . 109.5 n
H14A C14 H14B . 109.5 n
Sn2 C14 H14C . 109.5 n
H14A C14 H14C . 109.5 n
H14B C14 H14C . 109.5 n
O6 C15 O5 . 125.1(3) n
O6 C15 C16 . 119.7(3) n
O5 C15 C16 . 114.9(3) n
N2 C16 C17 . 109.5(3) n
N2 C16 C18 . 112.2(3) n
C17 C16 C18 . 110.3(3) n
N2 C16 C15 . 107.5(3) n
C17 C16 C15 . 112.5(3) n
C18 C16 C15 . 104.8(3) n
C16 C17 H17A . 109.5 n
C16 C17 H17B . 109.5 n
H17A C17 H17B . 109.5 n
C16 C17 H17C . 109.5 n
H17A C17 H17C . 109.5 n
H17B C17 H17C . 109.5 n
C16 C18 H18A . 109.5 n
C16 C18 H18B . 109.5 n
H18A C18 H18B . 109.5 n
C16 C18 H18C . 109.5 n
H18A C18 H18C . 109.5 n
H18B C18 H18C . 109.5 n
O7 C19 N2 . 127.2(4) n
O7 C19 C20 . 127.6(4) n
N2 C19 C20 . 105.2(4) n
C21 C20 C19 . 110.3(4) n
C21 C20 H20 . 124.9 n
C19 C20 H20 . 124.9 n
C20 C21 C22 . 108.4(4) n
C20 C21 H21 . 125.8 n
C22 C21 H21 . 125.8 n
O8 C22 N2 . 125.1(4) n
O8 C22 C21 . 128.4(4) n
N2 C22 C21 . 106.4(4) n

loop_
_geom_bond_atom_site_label_1
_geom_bond_atom_site_label_2
_geom_bond_site_symmetry_2
_geom_bond_distance
_geom_bond_publ_flag
Sn1 C2 . 2.114(4) y
Sn1 C3 . 2.119(4) y
Sn1 C1 . 2.119(4) y
Sn1 O1 . 2.129(2) y
Sn1 O2 2_655 2.578(3) y
O1 C4 . 1.290(4) y
O2 C4 . 1.226(4) y
O2 Sn1 2_645 2.578(3) n
O3 C8 . 1.201(4) y
O4 C11 . 1.208(5) y
N1 C8 . 1.405(5) y
N1 C11 . 1.405(5) y
N1 C5 . 1.483(5) y
C1 H1A . 0.9800 n
C1 H1B . 0.9800 n
C1 H1C . 0.9800 n
C2 H2A . 0.9800 n
C2 H2B . 0.9800 n
C2 H2C . 0.9800 n
C3 H3A . 0.9800 n
C3 H3B . 0.9800 n
C3 H3C . 0.9800 n
C4 C5 . 1.547(5) n
C5 C6 . 1.528(5) n
C5 C7 . 1.530(6) n
C6 H6A . 0.9800 n
C6 H6B . 0.9800 n
C6 H6C . 0.9800 n
C7 H7A . 0.9800 n
C7 H7B . 0.9800 n
C7 H7C . 0.9800 n
C8 C9 . 1.487(5) n
C9 C10 . 1.318(6) n
C9 H9 . 0.9500 n
C10 C11 . 1.470(6) n
C10 H10 . 0.9500 n
Sn2 C14 . 2.115(4) y
Sn2 C13 . 2.118(4) y
Sn2 C12 . 2.131(4) y
Sn2 O5 . 2.159(2) y
Sn2 O6 2_545 2.508(3) y
O5 C15 . 1.273(4) y
O6 C15 . 1.240(4) y
O6 Sn2 2 2.508(3) n
O7 C19 . 1.199(5) y
O8 C22 . 1.208(5) y
N2 C22 . 1.394(5) y
N2 C19 . 1.405(5) y
N2 C16 . 1.476(4) y
C12 H12A . 0.9800 n
C12 H12B . 0.9800 n
C12 H12C . 0.9800 n
C13 H13A . 0.9800 n
C13 H13B . 0.9800 n
C13 H13C . 0.9800 n
C14 H14A . 0.9800 n
C14 H14B . 0.9800 n
C14 H14C . 0.9800 n
C15 C16 . 1.552(5) n
C16 C17 . 1.522(5) n
C16 C18 . 1.539(5) n
C17 H17A . 0.9800 n
C17 H17B . 0.9800 n
C17 H17C . 0.9800 n
C18 H18A . 0.9800 n
C18 H18B . 0.9800 n
C18 H18C . 0.9800 n
C19 C20 . 1.485(5) n
C20 C21 . 1.307(6) n
C20 H20 . 0.9500 n
C21 C22 . 1.488(5) n
C21 H21 . 0.9500 n

loop_
_geom_torsion_atom_site_label_1
_geom_torsion_atom_site_label_2
_geom_torsion_atom_site_label_3
_geom_torsion_atom_site_label_4
_geom_torsion_site_symmetry_1
_geom_torsion
_geom_torsion_publ_flag
C2 Sn1 O1 C4 . 66.1(3) n
C3 Sn1 O1 C4 . -179.8(3) n
C1 Sn1 O1 C4 . -60.0(3) n
Sn1 O2 C4 O1 2_645 -129.0(7) n
Sn1 O2 C4 C5 2_645 45.2(11) n
Sn1 O1 C4 O2 . -5.7(5) n
Sn1 O1 C4 C5 . 179.7(2) n
C8 N1 C5 C6 . 85.5(5) n
C11 N1 C5 C6 . -80.9(5) n
C8 N1 C5 C7 . -151.7(4) n
C11 N1 C5 C7 . 41.9(5) n
C8 N1 C5 C4 . -36.3(5) n
C11 N1 C5 C4 . 157.3(4) n
O2 C4 C5 N1 . 132.7(4) n
O1 C4 C5 N1 . -52.5(5) n
O2 C4 C5 C6 . 12.8(6) n
O1 C4 C5 C6 . -172.3(4) n
O2 C4 C5 C7 . -108.7(4) n
O1 C4 C5 C7 . 66.1(4) n
C11 N1 C8 O3 . 171.1(4) n
C5 N1 C8 O3 . 2.5(6) n
C11 N1 C8 C9 . -5.3(4) n
C5 N1 C8 C9 . -173.9(3) n
O3 C8 C9 C10 . -173.2(4) n
N1 C8 C9 C10 . 3.0(5) n
C8 C9 C10 C11 . 0.5(5) n
C8 N1 C11 O4 . -173.8(4) n
C5 N1 C11 O4 . -5.7(7) n
C8 N1 C11 C10 . 5.6(5) n
C5 N1 C11 C10 . 173.7(4) n
C9 C10 C11 O4 . 175.6(5) n
C9 C10 C11 N1 . -3.8(5) n
C14 Sn2 O5 C15 . 67.4(3) n
C13 Sn2 O5 C15 . -169.1(3) n
C12 Sn2 O5 C15 . -57.6(3) n
Sn2 O6 C15 O5 2 122.1(6) n
Sn2 O6 C15 C16 2 -64.6(8) n
Sn2 O5 C15 O6 . -5.4(6) n
Sn2 O5 C15 C16 . -179.0(2) n
C22 N2 C16 C17 . 71.4(4) n
C19 N2 C16 C17 . -109.9(4) n
C22 N2 C16 C18 . -165.8(3) n
C19 N2 C16 C18 . 12.9(5) n
C22 N2 C16 C15 . -51.1(4) n
C19 N2 C16 C15 . 127.6(4) n
O6 C15 C16 N2 . 149.7(3) n
O5 C15 C16 N2 . -36.3(4) n
O6 C15 C16 C17 . 29.1(5) n
O5 C15 C16 C17 . -156.9(3) n
O6 C15 C16 C18 . -90.8(4) n
O5 C15 C16 C18 . 83.2(4) n
C22 N2 C19 O7 . -177.9(4) n
C16 N2 C19 O7 . 3.3(7) n
C22 N2 C19 C20 . 0.8(4) n
C16 N2 C19 C20 . -177.9(3) n
O7 C19 C20 C21 . 177.6(5) n
N2 C19 C20 C21 . -1.1(5) n
C19 C20 C21 C22 . 0.9(5) n
C19 N2 C22 O8 . -178.8(4) n
C16 N2 C22 O8 . 0.2(6) n
C19 N2 C22 C21 . -0.4(4) n
C16 N2 C22 C21 . 178.6(3) n
C20 C21 C22 O8 . 178.0(5) n
C20 C21 C22 N2 . -0.3(5) n
